data_7128126
loop_
_publ_author_name
'Kunchur, Harish S.'
'Radhakrishna, Latchupatula'
'Pandey, Madhusudan K.'
'Balakrishna, Maravanji S.'

_publ_section_title
;
 Novel approach to benzo-fused 1,2-azaphospholene involving a
 Pd(II)-assisted tandem P-C bond cleavage and P-N bond formation reaction.
;
_journal_issue 39
_journal_name_full 'Chemical communications (Cambridge, England)'
_journal_page_first 4835
_journal_page_last 4838
_journal_paper_doi 10.1039/d1cc01591e
_journal_volume 57
_journal_year 2021
_chemical_formula_moiety 'C62 H46 Cl2 N2 O2 P4 Pd2, 2(F6 Sb), 4(C6 H6)'
_chemical_formula_sum 'C86 H70 Cl2 F12 N2 O2 P4 Pd2 Sb2'
_chemical_formula_weight 2042.52
_space_group_crystal_system triclinic
_space_group_IT_number 2
_space_group_name_Hall '-P 1'
_space_group_name_H-M_alt 'P -1'
_atom_sites_solution_hydrogens geom
_audit_creation_date 2020-10-22
_audit_creation_method
;
Olex2 1.2
(compiled 2018.05.29 svn.r3508 for OlexSys, GUI svn.r5506)
;
_audit_update_record
;
2021-02-15 deposited with the CCDC.	2021-04-05 downloaded from the CCDC.
;
_cell_angle_alpha 63.884(2)
_cell_angle_beta 64.063(3)
_cell_angle_gamma 63.623(3)
_cell_formula_units_Z 1
_cell_length_a 12.7967(4)
_cell_length_b 14.2667(4)
_cell_length_c 14.5382(4)
_cell_measurement_reflns_used 22352
_cell_measurement_temperature 150
_cell_measurement_theta_max 30.9040
_cell_measurement_theta_min 2.0730
_cell_volume 2036.34(12)
_computing_cell_refinement 'CrystalClear-SM Expert 2.0 r7 (Rigaku, 2011)'
_computing_data_collection 'CrystalClear-SM Expert 2.0 r7 (Rigaku, 2011)'
_computing_data_reduction 'CrystalClear-SM Expert 2.0 r7 (Rigaku, 2011)'
_computing_molecular_graphics 'Olex2 (Dolomanov et al., 2009)'
_computing_publication_material 'Olex2 (Dolomanov et al., 2009)'
_computing_structure_refinement 'ShelXL (Sheldrick, 2015)'
_computing_structure_solution 'ShelXT (Sheldrick, 2015)'
_diffrn_ambient_temperature 150.0
_diffrn_detector_area_resol_mean 28.5714
_diffrn_detector_type 'Rigaku Saturn724+'
_diffrn_measured_fraction_theta_full 0.975
_diffrn_measured_fraction_theta_max 0.975
_diffrn_measurement_details
;
List of Runs (angles in degrees, time in seconds):

  # Type    Start    End  Width  t~exp~   \w     \q     \k     \f   Frames
#--------------------------------------------------------------------------
  1  \w   -110.00  70.00   0.50   10.00    --  -20.00   0.00 108.00  360
  2  \w    -74.50  19.00   0.50   10.00    --  -20.00 -72.00 -36.00  187
  3  \w    -60.00 -30.00   0.50   10.00    --  -20.00 -72.00 108.00   60
  4  \w    -70.00  70.00   0.50   10.00    --  -20.00   0.00  36.00  280
  5  \w    -59.00  15.50   0.50   10.00    --  -20.00  72.00  36.00  149
  6  \w    -59.00 -25.50   0.50   10.00    --  -20.00  72.00 -36.00   67
  7  \w    -41.00 -10.50   0.50   10.00    --  -20.00 -72.00  36.00   61
  8  \w   -110.00 -54.00   0.50   10.00    --  -20.00   0.00-180.00  112
  9  \w   -110.00  70.00   0.50   10.00    --  -20.00   0.00 108.00  360
 10  \w    -74.50  19.00   0.50   10.00    --  -20.00 -72.00 -36.00  187
 11  \w    -60.00 -30.00   0.50   10.00    --  -20.00 -72.00 108.00   60
 12  \w    -70.00 -50.00   0.50   10.00    --  -20.00   0.00  36.00   40
;
_diffrn_measurement_device 'AFC12 (Right): Kappa 3 circle'
_diffrn_measurement_device_type 'Rigaku Saturn724+ (2x2 bin mode)'
_diffrn_measurement_method 'profile data from \w-scans'
_diffrn_measurement_specimen_support 'Mitegen 50um'
_diffrn_radiation_type MoK\a
_diffrn_radiation_wavelength 0.71073
_diffrn_reflns_av_R_equivalents 0.0562
_diffrn_reflns_av_unetI/netI 0.0346
_diffrn_reflns_Laue_measured_fraction_full 0.975
_diffrn_reflns_Laue_measured_fraction_max 0.975
_diffrn_reflns_limit_h_max 15
_diffrn_reflns_limit_h_min -14
_diffrn_reflns_limit_k_max 16
_diffrn_reflns_limit_k_min -16
_diffrn_reflns_limit_l_max 17
_diffrn_reflns_limit_l_min -17
_diffrn_reflns_number 37404
_diffrn_reflns_point_group_measured_fraction_full 0.975
_diffrn_reflns_point_group_measured_fraction_max 0.975
_diffrn_reflns_theta_full 25.000
_diffrn_reflns_theta_max 25.000
_diffrn_reflns_theta_min 1.951
_exptl_absorpt_coefficient_mu 1.312
_exptl_absorpt_correction_T_max 1.00000
_exptl_absorpt_correction_T_min 0.83731
_exptl_absorpt_correction_type numerical
_exptl_absorpt_process_details
;
CrysAlisPro 1.171.38.46 (Rigaku Oxford Diffraction, 2015)
Empirical absorption correction using spherical harmonics,
 implemented in SCALE3 ABSPACK scaling algorithm.
;
_exptl_crystal_colour yellow
_exptl_crystal_colour_primary yellow
_exptl_crystal_density_diffrn 1.666
_exptl_crystal_description block
_exptl_crystal_F_000 1012
_exptl_crystal_size_max 0.165
_exptl_crystal_size_mid 0.108
_exptl_crystal_size_min 0.091
_refine_diff_density_max 1.810
_refine_diff_density_min -1.684
_refine_diff_density_rms 0.151
_refine_ls_extinction_method none
_refine_ls_goodness_of_fit_ref 1.079
_refine_ls_hydrogen_treatment constr
_refine_ls_matrix_type full
_refine_ls_number_parameters 532
_refine_ls_number_reflns 6991
_refine_ls_number_restraints 82
_refine_ls_restrained_S_all 1.075
_refine_ls_R_factor_all 0.0627
_refine_ls_R_factor_gt 0.0555
_refine_ls_shift/su_max 0.001
_refine_ls_shift/su_mean 0.000
_refine_ls_structure_factor_coef Fsqd
_refine_ls_weighting_details 'w=1/[\s^2^(Fo^2^)+(0.0717P)^2^+8.7241P] where P=(Fo^2^+2Fc^2^)/3'
_refine_ls_weighting_scheme calc
_refine_ls_wR_factor_gt 0.1422
_refine_ls_wR_factor_ref 0.1494
_reflns_Friedel_coverage 0.000
_reflns_number_gt 6178
_reflns_number_total 6991
_reflns_threshold_expression 'I > 2\s(I)'
_cod_data_source_file d1cc01591e2.cif
_cod_data_source_block compound-6
_cod_depositor_comments 'Adding full bibliography for 7128125--7128128.cif.'
_cod_original_cell_volume 2036.34(13)
_cod_database_code 7128126
_shelx_shelxl_version_number 2014/7
_shelx_space_group_comment
;
The symmetry employed for this shelxl refinement is uniquely defined
by the following loop, which should always be used as a source of
symmetry information in preference to the above space-group names.
They are only intended as comments.
;
_shelx_estimated_absorpt_t_max 0.890
_shelx_estimated_absorpt_t_min 0.813
_olex2_refinement_description
;
1. Fixed Uiso
 At 1.2 times of:
  All C(H) groups, All C(H,H) groups
2. Restrained distances
 C28-C29 \\sim C28-C29A
 with sigma of 0.02
 C26-C31 \\sim C26-C31A
 with sigma of 0.02
 C31-C30 \\sim C31A-C30A
 with sigma of 0.02
 C29-C30 \\sim C29A-C30A
 with sigma of 0.02
 C28-C30 \\sim C28-C30A
 with sigma of 0.04
 C26-C30 \\sim C26-C30A
 with sigma of 0.04
 C31-C29 \\sim C31A-C29A
 with sigma of 0.04
3. Restrained planarity
 C42, C41, C40, C39, C38, C43
 with sigma of 0.1
4. Uiso/Uaniso restraints and constraints
Uanis(C41) \\sim Ueq, Uanis(C40) \\sim Ueq, Uanis(C39) \\sim Ueq, Uanis(C38)
\\sim Ueq, Uanis(C43) \\sim Ueq, Uanis(C42) \\sim Ueq: with sigma of 0.001 and
sigma for terminal atoms of 0.002
Uanis(C29A) \\sim Ueq, Uanis(C29) \\sim Ueq, Uanis(C30) \\sim Ueq, Uanis(C30A)
\\sim Ueq, Uanis(C31A) \\sim Ueq, Uanis(C31) \\sim Ueq: with sigma of 0.001 and
sigma for terminal atoms of 0.002
5. Others
 Fixed Sof: H28(0.7) H28A(0.3) C31(0.7) H31(0.7) C29(0.7) H29(0.7) C30(0.7)
 H30(0.7) C31A(0.3) H31A(0.3) C30A(0.3) H30A(0.3) C29A(0.3) H29A(0.3)
6.a Aromatic/amide H refined with riding coordinates:
 C28(H28), C28(H28A), C18(H18), C21(H21), C27(H27), C4(H4), C25(H25), C22(H22),
  C17(H17), C6(H6), C15(H15), C5(H5), C13(H13), C9(H9), C3(H3), C31(H31),
 C24(H24), C12(H12), C16(H16), C23(H23), C29(H29), C11(H11), C10(H10), C37(H37),
  C30(H30), C36(H36), C33(H33), C32(H32), C34(H34), C35(H35), C42(H42),
 C38(H38), C43(H43), C41(H41), C39(H39), C40(H40), C31A(H31A), C30A(H30A),
 C29A(H29A)
;
_olex2_submission_special_instructions 'No special instructions were received'
_oxdiff_exptl_absorpt_empirical_details
;
Empirical correction (ABSPACK) includes:
- Absorption correction using spherical harmonics
- Frame scaling
- Detector area scaling
;

loop_
_space_group_symop_operation_xyz
'x, y, z'
'-x, -y, -z'

loop_
_atom_site_label
_atom_site_type_symbol
_atom_site_fract_x
_atom_site_fract_y
_atom_site_fract_z
_atom_site_U_iso_or_equiv
_atom_site_adp_type
_atom_site_occupancy
_atom_site_site_symmetry_order
_atom_site_calc_flag
_atom_site_refinement_flags_posn
_atom_site_refinement_flags_adp
_atom_site_refinement_flags_occupancy
_atom_site_disorder_assembly
_atom_site_disorder_group
Pd1 Pd 0.57363(4) 0.45879(3) 0.38691(3) 0.03012(15) Uani 1 1 d . . . . .
Sb1 Sb 0.85456(4) 0.31069(3) 0.62166(4) 0.04429(16) Uani 1 1 d . . . . .
Cl1 Cl 0.54462(14) 0.61250(11) 0.43226(11) 0.0365(3) Uani 1 1 d . . . . .
P1 P 0.70376(15) 0.51599(13) 0.23048(12) 0.0379(4) Uani 1 1 d . . . . .
P2 P 0.59677(15) 0.32325(12) 0.33433(12) 0.0347(3) Uani 1 1 d . . . . .
F2 F 0.9149(5) 0.4293(4) 0.5562(4) 0.0774(14) Uani 1 1 d . . . . .
F5 F 0.7409(5) 0.3718(4) 0.7312(4) 0.0734(13) Uani 1 1 d . . . . .
N1 N 0.7771(5) 0.4320(4) 0.1519(4) 0.0430(12) Uani 1 1 d . . . . .
F1 F 0.7422(5) 0.3863(4) 0.5444(5) 0.0845(15) Uani 1 1 d . . . . .
O1 O 0.9709(5) 0.3310(5) 0.0736(5) 0.0790(17) Uani 1 1 d . . . . .
F4 F 0.9673(5) 0.2334(5) 0.6988(5) 0.0892(16) Uani 1 1 d . . . . .
C28 C 0.8814(7) 0.0438(6) 0.3112(6) 0.0563(19) Uani 1 1 d D . . . .
H28 H 0.9030 -0.0157 0.2863 0.068 Uiso 0.7 1 calc R . P A 1
H28A H 0.9284 0.0047 0.2600 0.068 Uiso 0.3 1 calc R . P B 2
F3 F 0.9705(5) 0.2508(5) 0.5099(4) 0.0864(15) Uani 1 1 d . . . . .
F6 F 0.7945(5) 0.1918(4) 0.6850(5) 0.0899(17) Uani 1 1 d . . . . .
C18 C 0.5478(7) 0.3366(5) 0.1574(6) 0.0507(17) Uani 1 1 d . . . . .
H18 H 0.4823 0.3087 0.2081 0.061 Uiso 1 1 calc R . . . .
C21 C 0.3507(6) 0.3469(5) 0.4064(5) 0.0428(14) Uani 1 1 d . . . . .
H21 H 0.3422 0.4210 0.3623 0.051 Uiso 1 1 calc R . . . .
C26 C 0.7348(6) 0.2109(5) 0.3487(5) 0.0411(14) Uani 1 1 d D . . . .
C1 C 0.9054(7) 0.3908(6) 0.1300(6) 0.0565(19) Uani 1 1 d . . . . .
C20 C 0.4669(6) 0.2731(5) 0.4098(5) 0.0371(13) Uani 1 1 d . . . . .
C27 C 0.7748(7) 0.1284(5) 0.3043(6) 0.0499(16) Uani 1 1 d . . . . .
H27 H 0.7271 0.1304 0.2681 0.060 Uiso 1 1 calc R . . . .
C8 C 0.6387(7) 0.6503(5) 0.1491(5) 0.0465(16) Uani 1 1 d . . . . .
C4 C 1.0786(8) 0.4405(9) 0.2476(7) 0.077(3) Uani 1 1 d . . . . .
H4 H 1.1584 0.4183 0.2523 0.092 Uiso 1 1 calc R . . . .
C14 C 0.7097(6) 0.4040(5) 0.1170(5) 0.0447(15) Uani 1 1 d . . . . .
C7 C 0.8458(6) 0.5010(6) 0.2418(5) 0.0489(16) Uani 1 1 d . . . . .
C25 C 0.4799(7) 0.1653(5) 0.4771(6) 0.0477(16) Uani 1 1 d . . . . .
H25 H 0.5585 0.1146 0.4805 0.057 Uiso 1 1 calc R . . . .
C22 C 0.2491(7) 0.3136(6) 0.4660(6) 0.0523(17) Uani 1 1 d . . . . .
H22 H 0.1703 0.3636 0.4623 0.063 Uiso 1 1 calc R . . . .
C17 C 0.5758(9) 0.3520(6) 0.0485(6) 0.061(2) Uani 1 1 d . . . . .
H17 H 0.5288 0.3362 0.0248 0.073 Uiso 1 1 calc R . . . .
C6 C 0.8666(8) 0.5449(7) 0.2989(6) 0.0581(19) Uani 1 1 d . . . . .
H6 H 0.8015 0.5942 0.3363 0.070 Uiso 1 1 calc R . . . .
C15 C 0.7376(8) 0.4185(6) 0.0086(5) 0.0558(19) Uani 1 1 d . . . . .
H15 H 0.8018 0.4479 -0.0431 0.067 Uiso 1 1 calc R . . . .
C5 C 0.9851(8) 0.5141(8) 0.2990(6) 0.070(2) Uani 1 1 d . . . . .
H5 H 1.0024 0.5445 0.3353 0.084 Uiso 1 1 calc R . . . .
C13 C 0.5150(8) 0.6925(6) 0.1658(6) 0.0580(19) Uani 1 1 d . . . . .
H13 H 0.4632 0.6518 0.2228 0.070 Uiso 1 1 calc R . . . .
C9 C 0.7171(10) 0.7089(7) 0.0645(7) 0.081(3) Uani 1 1 d . . . . .
H9 H 0.8031 0.6804 0.0526 0.098 Uiso 1 1 calc R . . . .
C19 C 0.6141(6) 0.3613(5) 0.1920(5) 0.0415(14) Uani 1 1 d . . . . .
C3 C 1.0595(7) 0.3978(8) 0.1892(7) 0.070(2) Uani 1 1 d . . . . .
H3 H 1.1251 0.3485 0.1522 0.084 Uiso 1 1 calc R . . . .
C2 C 0.9411(7) 0.4296(6) 0.1867(5) 0.0533(17) Uani 1 1 d . . . . .
C31 C 0.8129(8) 0.2118(7) 0.3932(7) 0.0346(18) Uani 0.7 1 d D U P C 1
H31 H 0.7895 0.2688 0.4222 0.041 Uiso 0.7 1 calc R . P C 1
C24 C 0.3744(7) 0.1330(6) 0.5397(7) 0.063(2) Uani 1 1 d . . . . .
H24 H 0.3813 0.0604 0.5875 0.075 Uiso 1 1 calc R . . . .
C12 C 0.4653(11) 0.7935(7) 0.1006(7) 0.081(3) Uani 1 1 d . . . . .
H12 H 0.3794 0.8227 0.1125 0.097 Uiso 1 1 calc R . . . .
C16 C 0.6719(9) 0.3902(6) -0.0236(6) 0.066(2) Uani 1 1 d . . . . .
H16 H 0.6938 0.3974 -0.0973 0.079 Uiso 1 1 calc R . . . .
C23 C 0.2627(7) 0.2047(7) 0.5324(7) 0.062(2) Uani 1 1 d . . . . .
H23 H 0.1926 0.1808 0.5730 0.075 Uiso 1 1 calc R . . . .
C29 C 0.9581(10) 0.0454(8) 0.3547(9) 0.048(2) Uani 0.7 1 d D U P C 1
H29 H 1.0337 -0.0116 0.3569 0.058 Uiso 0.7 1 calc R . P C 1
C11 C 0.5394(14) 0.8507(8) 0.0197(9) 0.100(4) Uani 1 1 d . . . . .
H11 H 0.5042 0.9210 -0.0241 0.120 Uiso 1 1 calc R . . . .
C10 C 0.6639(15) 0.8106(8) -0.0013(8) 0.120(5) Uani 1 1 d . . . . .
H10 H 0.7139 0.8519 -0.0604 0.145 Uiso 1 1 calc R . . . .
C37 C 0.6192(18) 0.0671(10) 0.6984(12) 0.113(5) Uani 1 1 d . . . . .
H37 H 0.6136 0.1355 0.6990 0.135 Uiso 1 1 calc R . . . .
C30 C 0.9246(10) 0.1286(8) 0.3942(9) 0.052(2) Uani 0.7 1 d D U P C 1
H30 H 0.9779 0.1299 0.4227 0.063 Uiso 0.7 1 calc R . P C 1
C36 C 0.7257(19) 0.0042(15) 0.6484(16) 0.148(6) Uani 1 1 d . . . . .
H36 H 0.7938 0.0311 0.6077 0.177 Uiso 1 1 calc R . . . .
C33 C 0.5248(15) -0.0757(9) 0.7584(11) 0.107(4) Uani 1 1 d . . . . .
H33 H 0.4600 -0.1070 0.7987 0.129 Uiso 1 1 calc R . . . .
C32 C 0.5159(18) 0.0301(12) 0.7500(12) 0.138(6) Uani 1 1 d . . . . .
H32 H 0.4389 0.0771 0.7796 0.166 Uiso 1 1 calc R . . . .
C34 C 0.6389(14) -0.1278(12) 0.7010(12) 0.116(4) Uani 1 1 d . . . . .
H34 H 0.6481 -0.1941 0.6934 0.140 Uiso 1 1 calc R . . . .
C35 C 0.7357(16) -0.0958(15) 0.6559(14) 0.144(6) Uani 1 1 d . . . . .
H35 H 0.8132 -0.1438 0.6284 0.172 Uiso 1 1 calc R . . . .
C42 C 1.0841(13) 0.1671(13) -0.0667(13) 0.125(4) Uani 1 1 d . U . . .
H42 H 1.0352 0.2418 -0.0750 0.150 Uiso 1 1 calc R . . . .
C38 C 1.1383(14) -0.0149(14) 0.0571(15) 0.137(5) Uani 1 1 d . U . . .
H38 H 1.1386 -0.0626 0.1277 0.164 Uiso 1 1 calc R . . . .
C43 C 1.0838(15) 0.1025(14) 0.0318(14) 0.137(5) Uani 1 1 d . U . . .
H43 H 1.0464 0.1347 0.0882 0.164 Uiso 1 1 calc R . . . .
C41 C 1.1457(14) 0.1377(15) -0.1545(16) 0.145(5) Uani 1 1 d . U . . .
H41 H 1.1486 0.1911 -0.2232 0.174 Uiso 1 1 calc R . . . .
C39 C 1.1921(18) -0.0527(18) -0.0352(17) 0.173(7) Uani 1 1 d . U . . .
H39 H 1.2193 -0.1289 -0.0268 0.207 Uiso 1 1 calc R . . . .
C40 C 1.2048(18) 0.0303(19) -0.1455(19) 0.188(7) Uani 1 1 d . U . . .
H40 H 1.2536 0.0072 -0.2077 0.225 Uiso 1 1 calc R . . . .
C31A C 0.770(3) 0.187(2) 0.435(2) 0.075(8) Uani 0.3 1 d D U P C 2
H31A H 0.7254 0.2291 0.4840 0.090 Uiso 0.3 1 calc R . P C 2
C30A C 0.875(3) 0.098(2) 0.446(2) 0.080(8) Uani 0.3 1 d D U P C 2
H30A H 0.9193 0.0910 0.4883 0.096 Uiso 0.3 1 calc R . P C 2
C29A C 0.914(3) 0.021(2) 0.398(2) 0.078(8) Uani 0.3 1 d D U P C 2
H29A H 0.9651 -0.0504 0.4257 0.094 Uiso 0.3 1 calc R . P C 2

loop_
_atom_site_aniso_label
_atom_site_aniso_U_11
_atom_site_aniso_U_22
_atom_site_aniso_U_33
_atom_site_aniso_U_23
_atom_site_aniso_U_13
_atom_site_aniso_U_12
Pd1 0.0357(3) 0.0270(2) 0.0243(2) -0.01226(17) -0.00356(18) -0.00795(19)
Sb1 0.0490(3) 0.0355(3) 0.0493(3) -0.01177(19) -0.0208(2) -0.0093(2)
Cl1 0.0500(9) 0.0290(7) 0.0279(7) -0.0116(5) -0.0035(6) -0.0154(6)
P1 0.0432(9) 0.0337(8) 0.0273(8) -0.0112(6) -0.0021(7) -0.0106(7)
P2 0.0438(9) 0.0279(7) 0.0298(8) -0.0121(6) -0.0077(7) -0.0092(7)
F2 0.094(4) 0.063(3) 0.075(3) -0.014(2) -0.015(3) -0.041(3)
F5 0.076(3) 0.075(3) 0.061(3) -0.036(2) -0.002(2) -0.019(3)
N1 0.052(3) 0.035(3) 0.034(3) -0.018(2) -0.002(2) -0.011(2)
F1 0.091(4) 0.079(3) 0.099(4) -0.026(3) -0.061(3) -0.008(3)
O1 0.066(4) 0.084(4) 0.066(4) -0.046(3) 0.003(3) -0.007(3)
F4 0.076(3) 0.095(4) 0.086(4) -0.009(3) -0.052(3) -0.009(3)
C28 0.058(5) 0.036(4) 0.060(5) -0.025(3) -0.010(4) -0.001(3)
F3 0.085(4) 0.084(4) 0.083(4) -0.048(3) -0.006(3) -0.017(3)
F6 0.086(4) 0.054(3) 0.118(5) -0.022(3) -0.013(3) -0.034(3)
C18 0.064(5) 0.038(4) 0.053(4) -0.017(3) -0.026(4) -0.006(3)
C21 0.050(4) 0.039(3) 0.041(3) -0.011(3) -0.013(3) -0.017(3)
C26 0.050(4) 0.026(3) 0.032(3) -0.006(2) -0.008(3) -0.007(3)
C1 0.051(4) 0.053(4) 0.037(4) -0.015(3) 0.003(3) -0.007(4)
C20 0.044(3) 0.034(3) 0.036(3) -0.015(3) -0.008(3) -0.013(3)
C27 0.054(4) 0.038(4) 0.052(4) -0.023(3) -0.008(3) -0.009(3)
C8 0.069(5) 0.032(3) 0.027(3) -0.012(3) -0.008(3) -0.010(3)
C4 0.057(5) 0.120(8) 0.044(4) -0.004(5) -0.011(4) -0.045(5)
C14 0.058(4) 0.027(3) 0.037(3) -0.014(3) -0.008(3) -0.005(3)
C7 0.049(4) 0.050(4) 0.033(3) -0.006(3) -0.001(3) -0.022(3)
C25 0.051(4) 0.039(4) 0.048(4) -0.013(3) -0.011(3) -0.014(3)
C22 0.044(4) 0.047(4) 0.065(5) -0.023(4) -0.017(3) -0.007(3)
C17 0.093(6) 0.047(4) 0.053(5) -0.021(3) -0.034(4) -0.011(4)
C6 0.066(5) 0.075(5) 0.036(4) -0.015(3) -0.003(3) -0.040(4)
C15 0.082(5) 0.041(4) 0.030(3) -0.008(3) -0.012(3) -0.015(4)
C5 0.064(5) 0.104(7) 0.039(4) -0.007(4) -0.003(4) -0.051(5)
C13 0.065(5) 0.047(4) 0.057(5) -0.016(3) -0.028(4) -0.004(4)
C9 0.091(7) 0.049(5) 0.058(5) -0.006(4) 0.009(5) -0.024(5)
C19 0.056(4) 0.027(3) 0.037(3) -0.013(3) -0.013(3) -0.007(3)
C3 0.043(4) 0.084(6) 0.053(5) -0.011(4) 0.000(4) -0.018(4)
C2 0.051(4) 0.061(4) 0.032(3) -0.006(3) -0.003(3) -0.022(4)
C31 0.035(2) 0.034(2) 0.034(2) -0.0110(11) -0.0105(11) -0.0098(11)
C24 0.062(5) 0.045(4) 0.070(5) -0.006(4) -0.015(4) -0.022(4)
C12 0.117(8) 0.053(5) 0.056(5) -0.014(4) -0.044(6) 0.002(5)
C16 0.105(7) 0.058(5) 0.030(4) -0.016(3) -0.020(4) -0.020(5)
C23 0.055(5) 0.066(5) 0.068(5) -0.022(4) -0.006(4) -0.032(4)
C29 0.048(3) 0.048(3) 0.048(3) -0.0146(12) -0.0144(12) -0.0140(12)
C11 0.167(12) 0.039(5) 0.062(6) -0.012(5) -0.051(7) 0.007(6)
C10 0.177(14) 0.050(6) 0.051(6) 0.009(4) 0.007(7) -0.031(7)
C37 0.195(15) 0.076(8) 0.114(10) 0.001(7) -0.080(11) -0.077(10)
C30 0.052(3) 0.053(3) 0.052(3) -0.0161(12) -0.0163(12) -0.0155(12)
C36 0.168(16) 0.120(13) 0.180(18) -0.045(12) -0.063(14) -0.055(12)
C33 0.164(13) 0.080(7) 0.112(10) -0.029(7) -0.065(9) -0.044(8)
C32 0.221(18) 0.108(10) 0.119(11) -0.025(9) -0.111(13) -0.029(11)
C34 0.129(11) 0.128(11) 0.125(11) -0.062(9) -0.011(9) -0.071(9)
C35 0.147(13) 0.159(14) 0.168(15) -0.079(12) -0.017(11) -0.083(12)
C42 0.125(4) 0.125(4) 0.124(4) -0.0382(16) -0.0372(16) -0.0383(17)
C38 0.136(5) 0.136(5) 0.136(5) -0.0411(18) -0.0403(18) -0.0425(18)
C43 0.137(5) 0.136(5) 0.136(5) -0.0418(18) -0.0404(18) -0.0420(18)
C41 0.145(5) 0.145(5) 0.145(5) -0.0445(19) -0.0440(19) -0.0449(19)
C39 0.173(7) 0.172(7) 0.173(7) -0.053(2) -0.052(2) -0.054(2)
C40 0.188(8) 0.188(8) 0.188(8) -0.058(2) -0.056(2) -0.058(3)
C31A 0.075(8) 0.075(8) 0.075(8) -0.023(3) -0.023(3) -0.023(3)
C30A 0.080(8) 0.080(8) 0.080(8) -0.025(3) -0.024(3) -0.025(3)
C29A 0.078(8) 0.078(8) 0.078(8) -0.024(3) -0.023(3) -0.024(3)

loop_
_atom_type_symbol
_atom_type_description
_atom_type_scat_dispersion_real
_atom_type_scat_dispersion_imag
_atom_type_scat_source
C C 0.0033 0.0016 'International Tables Vol C Tables 4.2.6.8 and 6.1.1.4'
H H 0.0000 0.0000 'International Tables Vol C Tables 4.2.6.8 and 6.1.1.4'
Cl Cl 0.1484 0.1585 'International Tables Vol C Tables 4.2.6.8 and 6.1.1.4'
F F 0.0171 0.0103 'International Tables Vol C Tables 4.2.6.8 and 6.1.1.4'
N N 0.0061 0.0033 'International Tables Vol C Tables 4.2.6.8 and 6.1.1.4'
O O 0.0106 0.0060 'International Tables Vol C Tables 4.2.6.8 and 6.1.1.4'
P P 0.1023 0.0942 'International Tables Vol C Tables 4.2.6.8 and 6.1.1.4'
Pd Pd -0.9988 1.0072 'International Tables Vol C Tables 4.2.6.8 and 6.1.1.4'
Sb Sb -0.5866 1.5461 'International Tables Vol C Tables 4.2.6.8 and 6.1.1.4'

loop_
_geom_angle_atom_site_label_1
_geom_angle_atom_site_label_2
_geom_angle_atom_site_label_3
_geom_angle
_geom_angle_site_symmetry_1
_geom_angle_site_symmetry_3
_geom_angle_publ_flag
Cl1 Pd1 Cl1 88.63(5) . 2_666 ?
P1 Pd1 Cl1 89.45(5) . . ?
P1 Pd1 Cl1 171.78(6) . 2_666 ?
P1 Pd1 P2 88.37(6) . . ?
P2 Pd1 Cl1 176.01(6) . . ?
P2 Pd1 Cl1 93.99(5) . 2_666 ?
F2 Sb1 F5 89.9(2) . . ?
F2 Sb1 F4 90.6(3) . . ?
F2 Sb1 F3 89.2(2) . . ?
F2 Sb1 F6 179.0(3) . . ?
F5 Sb1 F3 179.1(2) . . ?
F1 Sb1 F2 89.9(2) . . ?
F1 Sb1 F5 89.6(2) . . ?
F1 Sb1 F4 179.3(2) . . ?
F1 Sb1 F3 90.5(3) . . ?
F1 Sb1 F6 89.5(3) . . ?
F4 Sb1 F5 90.9(2) . . ?
F4 Sb1 F3 89.1(3) . . ?
F4 Sb1 F6 89.9(3) . . ?
F6 Sb1 F5 90.9(2) . . ?
F6 Sb1 F3 90.1(3) . . ?
Pd1 Cl1 Pd1 91.37(5) . 2_666 ?
N1 P1 Pd1 116.28(19) . . ?
N1 P1 C8 107.0(3) . . ?
N1 P1 C7 91.9(3) . . ?
C8 P1 Pd1 114.0(2) . . ?
C8 P1 C7 112.6(3) . . ?
C7 P1 Pd1 113.1(2) . . ?
C26 P2 Pd1 112.3(2) . . ?
C26 P2 C20 109.5(3) . . ?
C26 P2 C19 102.5(3) . . ?
C20 P2 Pd1 110.15(19) . . ?
C20 P2 C19 107.2(3) . . ?
C19 P2 Pd1 114.79(19) . . ?
C1 N1 P1 114.7(5) . . ?
C1 N1 C14 124.6(5) . . ?
C14 N1 P1 120.6(4) . . ?
C27 C28 C29 119.8(7) . . ?
C29A C28 C27 113.8(13) . . ?
C19 C18 C17 120.7(8) . . ?
C22 C21 C20 120.6(6) . . ?
C27 C26 P2 120.4(5) . . ?
C27 C26 C31 118.0(6) . . ?
C31 C26 P2 121.1(5) . . ?
C31A C26 P2 116.6(11) . . ?
C31A C26 C27 118.3(12) . . ?
N1 C1 C2 109.3(6) . . ?
O1 C1 N1 122.5(8) . . ?
O1 C1 C2 128.2(8) . . ?
C21 C20 P2 118.6(5) . . ?
C25 C20 P2 121.1(5) . . ?
C25 C20 C21 120.1(6) . . ?
C28 C27 C26 121.7(7) . . ?
C13 C8 P1 120.3(6) . . ?
C13 C8 C9 120.7(7) . . ?
C9 C8 P1 119.0(6) . . ?
C5 C4 C3 121.7(8) . . ?
C15 C14 N1 120.6(7) . . ?
C15 C14 C19 119.3(7) . . ?
C19 C14 N1 120.0(6) . . ?
C6 C7 P1 129.7(6) . . ?
C2 C7 P1 109.0(5) . . ?
C2 C7 C6 121.1(7) . . ?
C20 C25 C24 118.6(7) . . ?
C21 C22 C23 119.1(7) . . ?
C16 C17 C18 119.1(7) . . ?
C5 C6 C7 117.5(8) . . ?
C16 C15 C14 119.8(8) . . ?
C4 C5 C6 121.3(8) . . ?
C8 C13 C12 120.4(9) . . ?
C10 C9 C8 117.5(10) . . ?
C18 C19 P2 122.3(5) . . ?
C18 C19 C14 119.7(6) . . ?
C14 C19 P2 117.5(5) . . ?
C4 C3 C2 117.6(8) . . ?
C7 C2 C1 114.9(7) . . ?
C3 C2 C1 124.4(7) . . ?
C3 C2 C7 120.7(8) . . ?
C30 C31 C26 119.6(7) . . ?
C23 C24 C25 120.5(7) . . ?
C11 C12 C13 119.5(10) . . ?
C17 C16 C15 121.3(7) . . ?
C24 C23 C22 121.0(7) . . ?
C30 C29 C28 119.9(9) . . ?
C12 C11 C10 122.1(9) . . ?
C11 C10 C9 119.8(10) . . ?
C36 C37 C32 119.1(13) . . ?
C29 C30 C31 120.7(9) . . ?
C35 C36 C37 120.0(17) . . ?
C34 C33 C32 111.7(15) . . ?
C37 C32 C33 121.3(16) . . ?
C35 C34 C33 127.0(14) . . ?
C34 C35 C36 119.9(18) . . ?
C41 C42 C43 126.0(18) . . ?
C39 C38 C43 113.2(17) . . ?
C42 C43 C38 122.3(17) . . ?
C42 C41 C40 119(2) . . ?
C38 C39 C40 119.1(19) . . ?
C41 C40 C39 119(2) . . ?
C26 C31A C30A 115.6(18) . . ?
C29A C30A C31A 120(2) . . ?
C30A C29A C28 121(2) . . ?

loop_
_geom_bond_atom_site_label_1
_geom_bond_atom_site_label_2
_geom_bond_distance
_geom_bond_site_symmetry_2
_geom_bond_publ_flag
Pd1 Cl1 2.4019(14) 2_666 ?
Pd1 Cl1 2.3909(13) . ?
Pd1 P1 2.2072(16) . ?
Pd1 P2 2.2375(15) . ?
Sb1 F2 1.861(4) . ?
Sb1 F5 1.866(4) . ?
Sb1 F1 1.859(5) . ?
Sb1 F4 1.863(5) . ?
Sb1 F3 1.886(5) . ?
Sb1 F6 1.865(5) . ?
Cl1 Pd1 2.4019(14) 2_666 ?
P1 N1 1.700(5) . ?
P1 C8 1.792(7) . ?
P1 C7 1.806(7) . ?
P2 C26 1.801(6) . ?
P2 C20 1.802(6) . ?
P2 C19 1.829(6) . ?
N1 C1 1.412(9) . ?
N1 C14 1.425(9) . ?
O1 C1 1.217(9) . ?
C28 C27 1.371(10) . ?
C28 C29 1.392(12) . ?
C28 C29A 1.365(19) . ?
C18 C17 1.396(10) . ?
C18 C19 1.375(9) . ?
C21 C20 1.396(9) . ?
C21 C22 1.368(10) . ?
C26 C27 1.382(9) . ?
C26 C31 1.414(10) . ?
C26 C31A 1.369(18) . ?
C1 C2 1.467(11) . ?
C20 C25 1.393(9) . ?
C8 C13 1.368(11) . ?
C8 C9 1.407(11) . ?
C4 C5 1.372(13) . ?
C4 C3 1.387(13) . ?
C14 C15 1.393(9) . ?
C14 C19 1.402(10) . ?
C7 C6 1.397(10) . ?
C7 C2 1.388(10) . ?
C25 C24 1.404(10) . ?
C22 C23 1.400(11) . ?
C17 C16 1.369(12) . ?
C6 C5 1.380(11) . ?
C15 C16 1.379(12) . ?
C13 C12 1.374(11) . ?
C9 C10 1.398(14) . ?
C3 C2 1.387(11) . ?
C31 C30 1.396(12) . ?
C24 C23 1.356(11) . ?
C12 C11 1.347(16) . ?
C29 C30 1.361(13) . ?
C11 C10 1.370(18) . ?
C37 C36 1.35(2) . ?
C37 C32 1.41(2) . ?
C36 C35 1.33(2) . ?
C33 C32 1.416(17) . ?
C33 C34 1.377(18) . ?
C34 C35 1.303(18) . ?
C42 C43 1.32(2) . ?
C42 C41 1.31(2) . ?
C38 C43 1.44(2) . ?
C38 C39 1.44(2) . ?
C41 C40 1.35(2) . ?
C39 C40 1.51(3) . ?
C31A C30A 1.40(2) . ?
C30A C29A 1.35(2) . ?
